data_1531407
loop_
_publ_author_name
'Heo, N.-H.'
'Chun, C.W.'
'Park, M.'
'Li, S.-L.'
'Lim, W.T.'
'Park, J.S.'
'Zhou, L.-P.'

_publ_section_title
;
 Reaction of fully indium-exchanged zeolite A with hydrogen
 sulfide.Crystal structures of indium-exchanged zeolite A containingIn2 S,
 In S H, sorbed H2 S and (In5)(7+)
;
_journal_name_full 'J. Phys. Chem. B'
_journal_page_first 4578
_journal_page_last 4587
_journal_volume 106
_journal_year 2002
_chemical_formula_sum 'Al12 H6 In10 O48 S3 Si12'
_chemical_name_systematic '(In9.5 H0.5) (Si12 Al12 O48) (In S H)0.5 (H2 S)2.5'
_space_group_IT_number 221
_symmetry_space_group_name_Hall '-P 4 2 3'
_symmetry_space_group_name_H-M 'P m -3 m'
_cell_angle_alpha 90
_cell_angle_beta 90
_cell_angle_gamma 90
_cell_formula_units_Z 1
_cell_length_a 12.083
_cell_length_b 12.083
_cell_length_c 12.083
_cell_volume 1764.105
_citation_journal_id_ASTM JPCBFK
_cod_data_source_file Heo_JPCBFK_2002_1177.cif
_cod_data_source_block H6Al12In10O48S3Si12
_cod_original_formula_sum 'H6 Al12 In10 O48 S3 Si12'
_cod_database_code 1531407

loop_
_symmetry_equiv_pos_as_xyz
x,y,z
-y,x,z
-x,-y,z
y,-x,z
x,-y,-z
y,x,-z
-x,y,-z
-y,-x,-z
z,x,y
-x,z,y
-z,-x,y
x,-z,y
z,-x,-y
x,z,-y
-z,x,-y
-x,-z,-y
y,z,x
y,-z,-x
z,y,-x
-y,z,-x
-z,-y,-x
-y,-z,x
z,-y,x
-z,y,x
-x,-y,-z
y,-x,-z
x,y,-z
-y,x,-z
-x,y,z
-y,-x,z
x,-y,z
y,x,z
-z,-x,-y
x,-z,-y
z,x,-y
-x,z,-y
-z,x,y
-x,-z,y
z,-x,y
x,z,y
-y,-z,-x
-y,z,x
-z,-y,x
y,-z,x
z,y,x
y,z,-x
-z,y,-x
z,-y,-x

loop_
_atom_site_label
_atom_site_type_symbol
_atom_site_fract_x
_atom_site_fract_y
_atom_site_fract_z
_atom_site_occupancy
_atom_site_U_iso_or_equiv
In2 In+1 0.1318 0.1318 0.1318 0.25 0.0
S2 S-2 0.3587 0.4515 0.5 0.0208 0.0
In3 In+1 0.1023 0.1023 0.1023 0.0625 0.0
In1 In+1 0.2546 0.2546 0.2546 0.375 0.0
Al1 Al+3 0 0.1825 0.3678 0.5 0.0
O3 O-2 0.1133 0.1133 0.3246 1 0.0
In6 In 0 0 0 0.5 0.0
In5 In+1 0.0746 0.4016 0.5 0.0208 0.0
In4 In+1 0 0.4272 0.5 0.0833 0.0
In10 In+1 0.3848 0.3848 0.3848 0.0625 0.0
O1 O-2 0 0.2036 0.5 1 0.0
In7 In 0.3111 0.3111 0.5 0.0417 0.0
S1 S-1 0.276 0.5 0.5 0.0833 0.0
S3 S-2 0.2345 0.3794 0.3794 0.0833 0.0
In8 In+3 0.2198 0.2198 0.2198 0.0625 0.0
O2 O-2 0 0.3011 0.3011 1 0.0
Si1 Si+4 0 0.1825 0.3678 0.5 0.0
In9 In+1 0.0353 0.4479 0.4479 0.0417 0.0
